data_7247669
loop_
_publ_author_name
'Lu, Kuang-Lieh'
'Sie, Shu-Ling'
'Kamal, Surabhi'
'Zong-Zhan, Lu'
'Wei, Ling-Fang'
'Luo, Tzuoo-Tsair'
'Liu, Yen-Hsiang'
'Chang, Chao-Wan'
'Chi, Kai-Ming'

_publ_section_title
;
 Fine-tuning synthesis of a novel CuI/CuII mixed-valence coordination
 polymer
;
_journal_name_full CrystEngComm
_journal_paper_doi 10.1039/D3CE01001E
_journal_year 2023
_chemical_formula_sum 'C12 H10 Cl Cu3 N10 O2'
_chemical_formula_weight 552.37
_space_group_crystal_system monoclinic
_space_group_IT_number 15
_space_group_name_Hall '-C 2yc'
_space_group_name_H-M_alt 'C 1 2/c 1'
_atom_sites_solution_hydrogens mixed
_atom_sites_solution_primary direct
_atom_sites_solution_secondary difmap
_audit_creation_method SHELXL-2018/3
_audit_update_record
;
2023-10-21 deposited with the CCDC.	2023-10-27 downloaded from the CCDC.
;
_cell_angle_alpha 90
_cell_angle_beta 107.439(2)
_cell_angle_gamma 90
_cell_formula_units_Z 4
_cell_length_a 12.0666(4)
_cell_length_b 6.6817(2)
_cell_length_c 20.6749(7)
_cell_measurement_reflns_used 7189
_cell_measurement_temperature 200(2)
_cell_measurement_theta_max 25.028
_cell_measurement_theta_min 2.037
_cell_volume 1590.30(9)
_computing_cell_refinement 'HKL Scalepack (Otwinowski & Minor 1997)'
_computing_data_collection 'Collect (Nonius BV, 1997-2000)'
_computing_data_reduction 'HKL Denzo and Scalepack (Otwinowski & Minor 19)'
_computing_molecular_graphics 'Ortep-3 for Windows (Farrugia, 1997)'
_computing_publication_material 'WinGX publication routines (Farrugia, 1999)'
_computing_structure_refinement 'SHELXL-2018/3 (Sheldrick, 2018)'
_computing_structure_solution 'SHELXS-86 (Sheldrick, 1986)'
_diffrn_ambient_temperature 200(2)
_diffrn_detector_area_resol_mean 9
_diffrn_measured_fraction_theta_full 0.995
_diffrn_measured_fraction_theta_max 0.995
_diffrn_measurement_device_type KappaCCD
_diffrn_measurement_method 'CCD rotation images, thick slices'
_diffrn_radiation_type MoK\a
_diffrn_radiation_wavelength 0.71073
_diffrn_reflns_av_R_equivalents 0.0812
_diffrn_reflns_av_unetI/netI 0.0500
_diffrn_reflns_Laue_measured_fraction_full 0.995
_diffrn_reflns_Laue_measured_fraction_max 0.995
_diffrn_reflns_limit_h_max 13
_diffrn_reflns_limit_h_min -14
_diffrn_reflns_limit_k_max 7
_diffrn_reflns_limit_k_min -7
_diffrn_reflns_limit_l_max 24
_diffrn_reflns_limit_l_min -21
_diffrn_reflns_number 6143
_diffrn_reflns_point_group_measured_fraction_full 0.995
_diffrn_reflns_point_group_measured_fraction_max 0.995
_diffrn_reflns_theta_full 25.034
_diffrn_reflns_theta_max 25.034
_diffrn_reflns_theta_min 2.065
_diffrn_source 'fine-focus sealed tube'
_exptl_absorpt_coefficient_mu 4.181
_exptl_absorpt_correction_T_max 0.6878
_exptl_absorpt_correction_T_min 0.5133
_exptl_absorpt_correction_type multi-scan
_exptl_absorpt_process_details SADABS
_exptl_crystal_colour blue
_exptl_crystal_density_diffrn 2.307
_exptl_crystal_description prism
_exptl_crystal_F_000 1088
_exptl_crystal_size_max 0.240
_exptl_crystal_size_mid 0.150
_exptl_crystal_size_min 0.120
_refine_diff_density_max 0.884
_refine_diff_density_min -1.369
_refine_diff_density_rms 0.325
_refine_ls_extinction_method none
_refine_ls_goodness_of_fit_ref 1.136
_refine_ls_hydrogen_treatment mixed
_refine_ls_matrix_type full
_refine_ls_number_parameters 132
_refine_ls_number_reflns 1395
_refine_ls_number_restraints 1
_refine_ls_restrained_S_all 1.135
_refine_ls_R_factor_all 0.0480
_refine_ls_R_factor_gt 0.0428
_refine_ls_shift/su_max 0.000
_refine_ls_shift/su_mean 0.000
_refine_ls_structure_factor_coef Fsqd
_refine_ls_weighting_details 'w=1/[\s^2^(Fo^2^)+(0.0810P)^2^+8.1389P] where P=(Fo^2^+2Fc^2^)/3'
_refine_ls_weighting_scheme calc
_refine_ls_wR_factor_gt 0.1129
_refine_ls_wR_factor_ref 0.1286
_reflns_Friedel_coverage 0.000
_reflns_number_gt 1370
_reflns_number_total 1395
_reflns_threshold_expression 'I > 2\s(I)'
_cod_data_source_file d3ce01001e2.cif
_cod_data_source_block shelx_CCDC1
_cod_original_sg_symbol_H-M 'C 2/c'
_cod_database_code 7247669
_shelx_shelxl_version_number 2018/3
_shelx_space_group_comment
;
The symmetry employed for this shelxl refinement is uniquely defined
by the following loop, which should always be used as a source of
symmetry information in preference to the above space-group names.
They are only intended as comments.
;
_shelx_estimated_absorpt_t_min 0.434
_shelx_estimated_absorpt_t_max 0.634

loop_
_space_group_symop_operation_xyz
'x, y, z'
'-x, y, -z+1/2'
'x+1/2, y+1/2, z'
'-x+1/2, y+1/2, -z+1/2'
'-x, -y, -z'
'x, -y, z-1/2'
'-x+1/2, -y+1/2, -z'
'x+1/2, -y+1/2, z-1/2'

loop_
_atom_site_label
_atom_site_type_symbol
_atom_site_fract_x
_atom_site_fract_y
_atom_site_fract_z
_atom_site_U_iso_or_equiv
_atom_site_adp_type
_atom_site_occupancy
_atom_site_site_symmetry_order
_atom_site_calc_flag
_atom_site_refinement_flags_posn
_atom_site_refinement_flags_adp
_atom_site_refinement_flags_occupancy
_atom_site_disorder_assembly
_atom_site_disorder_group
Cu1 Cu 0.500000 0.2788(2) 1.250000 0.0281(4) Uani 1 2 d S T P . .
Cu2 Cu 0.26883(6) 0.14597(11) 0.74874(4) 0.0146(3) Uani 1 1 d . . . . .
Cl1 Cl 0.500000 -0.1168(3) 1.250000 0.0186(4) Uani 1 2 d S T P . .
C1 C 0.4519(6) 0.1645(11) 1.1122(3) 0.0201(15) Uani 1 1 d . . . . .
H1 H 0.475546 0.037285 1.132082 0.024 Uiso 1 1 calc R U . . .
C2 C 0.4173(6) 0.1826(12) 1.0422(3) 0.0192(15) Uani 1 1 d . . . . .
H2 H 0.417521 0.068553 1.014787 0.023 Uiso 1 1 calc R U . . .
C3 C 0.3823(7) 0.3679(9) 1.0119(3) 0.0155(12) Uani 1 1 d . . . . .
C4 C 0.3827(6) 0.5296(11) 1.0540(3) 0.0202(16) Uani 1 1 d . . . . .
H4 H 0.358463 0.657950 1.035236 0.024 Uiso 1 1 calc R U . . .
C5 C 0.4191(6) 0.5020(10) 1.1241(3) 0.0201(15) Uani 1 1 d . . . . .
H5 H 0.420019 0.614077 1.152522 0.024 Uiso 1 1 calc R U . . .
C6 C 0.3451(8) 0.3827(9) 0.9380(3) 0.0146(12) Uani 1 1 d . . . . .
N1 N 0.4530(7) 0.3233(9) 1.1530(3) 0.0216(11) Uani 1 1 d . . . . .
N2 N 0.3415(5) 0.2237(8) 0.8980(3) 0.0174(13) Uani 1 1 d . . . . .
N3 N 0.3052(6) 0.2975(8) 0.8359(3) 0.0159(11) Uani 1 1 d . . . . .
N4 N 0.2870(6) 0.4923(8) 0.8377(2) 0.0163(11) Uani 1 1 d . . . . .
N5 N 0.3105(5) 0.5536(8) 0.9022(3) 0.0155(12) Uani 1 1 d . . . . .
O1 O 0.2310(6) 0.3983(6) 0.7059(2) 0.0178(9) Uani 1 1 d D . . . .
H1O H 0.211(9) 0.401(12) 0.6632(11) 0.027 Uiso 1 1 d D U . . .

loop_
_atom_site_aniso_label
_atom_site_aniso_U_11
_atom_site_aniso_U_22
_atom_site_aniso_U_33
_atom_site_aniso_U_23
_atom_site_aniso_U_13
_atom_site_aniso_U_12
Cu1 0.0290(7) 0.0457(8) 0.0083(5) 0.000 0.0039(6) 0.000
Cu2 0.0272(5) 0.0074(4) 0.0080(4) -0.0002(3) 0.0035(5) -0.0008(3)
Cl1 0.0240(11) 0.0170(10) 0.0138(10) 0.000 0.0042(13) 0.000
C1 0.023(4) 0.025(4) 0.012(3) 0.005(3) 0.004(3) 0.001(3)
C2 0.025(4) 0.017(3) 0.016(3) -0.001(3) 0.006(3) -0.002(3)
C3 0.017(3) 0.018(3) 0.012(3) 0.000(2) 0.006(3) -0.001(3)
C4 0.029(4) 0.021(4) 0.013(3) 0.001(2) 0.009(3) 0.002(3)
C5 0.025(4) 0.023(4) 0.013(3) -0.006(3) 0.007(3) -0.002(3)
C6 0.021(3) 0.014(3) 0.009(3) -0.002(2) 0.005(3) -0.005(3)
N1 0.025(3) 0.030(3) 0.008(2) -0.004(2) 0.003(3) 0.000(3)
N2 0.028(3) 0.017(3) 0.005(2) 0.000(2) 0.002(2) -0.001(3)
N3 0.027(3) 0.013(2) 0.009(2) 0.000(2) 0.007(2) 0.002(3)
N4 0.027(3) 0.011(2) 0.010(2) -0.0014(19) 0.004(3) -0.001(3)
N5 0.025(3) 0.012(3) 0.008(2) -0.0032(19) 0.002(2) 0.000(2)
O1 0.035(3) 0.0084(19) 0.0080(19) 0.0014(16) 0.004(3) 0.001(2)

loop_
_atom_type_symbol
_atom_type_description
_atom_type_scat_dispersion_real
_atom_type_scat_dispersion_imag
_atom_type_scat_source
Cu Cu 0.3201 1.2651 'International Tables Vol C Tables 4.2.6.8 and 6.1.1.4'
Cl Cl 0.1484 0.1585 'International Tables Vol C Tables 4.2.6.8 and 6.1.1.4'
C C 0.0033 0.0016 'International Tables Vol C Tables 4.2.6.8 and 6.1.1.4'
H H 0.0000 0.0000 'International Tables Vol C Tables 4.2.6.8 and 6.1.1.4'
N N 0.0061 0.0033 'International Tables Vol C Tables 4.2.6.8 and 6.1.1.4'
O O 0.0106 0.0060 'International Tables Vol C Tables 4.2.6.8 and 6.1.1.4'

loop_
_geom_angle_atom_site_label_1
_geom_angle_atom_site_label_2
_geom_angle_atom_site_label_3
_geom_angle
_geom_angle_site_symmetry_1
_geom_angle_site_symmetry_3
_geom_angle_publ_flag
N1 Cu1 N1 162.4(4) 2_657 . ?
N1 Cu1 Cl1 98.82(18) 2_657 . ?
N1 Cu1 Cl1 98.82(18) . . ?
O1 Cu2 O1 165.67(5) . 4_546 ?
O1 Cu2 N4 93.99(19) . 4_546 ?
O1 Cu2 N4 86.80(19) 4_546 4_546 ?
O1 Cu2 N3 85.9(2) . . ?
O1 Cu2 N3 91.7(2) 4_546 . ?
N4 Cu2 N3 173.1(3) 4_546 . ?
N1 C1 C2 121.7(7) . . ?
N1 C1 H1 119.1 . . ?
C2 C1 H1 119.1 . . ?
C1 C2 C3 120.2(7) . . ?
C1 C2 H2 119.9 . . ?
C3 C2 H2 119.9 . . ?
C4 C3 C2 117.8(6) . . ?
C4 C3 C6 123.1(6) . . ?
C2 C3 C6 119.1(6) . . ?
C3 C4 C5 119.3(6) . . ?
C3 C4 H4 120.3 . . ?
C5 C4 H4 120.3 . . ?
N1 C5 C4 122.6(6) . . ?
N1 C5 H5 118.7 . . ?
C4 C5 H5 118.7 . . ?
N2 C6 N5 112.4(5) . . ?
N2 C6 C3 122.4(6) . . ?
N5 C6 C3 125.2(6) . . ?
C5 N1 C1 118.4(5) . . ?
C5 N1 Cu1 123.6(4) . . ?
C1 N1 Cu1 118.1(5) . . ?
N3 N2 C6 104.2(5) . . ?
N2 N3 N4 110.4(5) . . ?
N2 N3 Cu2 127.3(5) . . ?
N4 N3 Cu2 122.1(4) . . ?
N3 N4 N5 110.0(5) . . ?
N3 N4 Cu2 119.7(4) . 4_556 ?
N5 N4 Cu2 130.4(4) . 4_556 ?
N4 N5 C6 103.0(5) . . ?
Cu2 O1 Cu2 125.4(2) . 4_556 ?
Cu2 O1 H1O 117(6) . . ?
Cu2 O1 H1O 117(6) 4_556 . ?

loop_
_geom_bond_atom_site_label_1
_geom_bond_atom_site_label_2
_geom_bond_distance
_geom_bond_site_symmetry_2
_geom_bond_publ_flag
Cu1 N1 1.937(5) 2_657 ?
Cu1 N1 1.937(5) . ?
Cu1 Cl1 2.643(2) . ?
Cu2 O1 1.895(4) . ?
Cu2 O1 1.902(4) 4_546 ?
Cu2 N4 1.995(5) 4_546 ?
Cu2 N3 1.997(5) . ?
C1 N1 1.353(10) . ?
C1 C2 1.387(9) . ?
C1 H1 0.9500 . ?
C2 C3 1.395(10) . ?
C2 H2 0.9500 . ?
C3 C4 1.386(9) . ?
C3 C6 1.460(8) . ?
C4 C5 1.396(9) . ?
C4 H4 0.9500 . ?
C5 N1 1.343(9) . ?
C5 H5 0.9500 . ?
C6 N2 1.340(8) . ?
C6 N5 1.357(8) . ?
N2 N3 1.321(7) . ?
N3 N4 1.323(8) . ?
N4 N5 1.341(7) . ?
O1 H1O 0.84(2) . ?

loop_
_geom_torsion_atom_site_label_1
_geom_torsion_atom_site_label_2
_geom_torsion_atom_site_label_3
_geom_torsion_atom_site_label_4
_geom_torsion
_geom_torsion_site_symmetry_1
_geom_torsion_site_symmetry_2
_geom_torsion_site_symmetry_3
_geom_torsion_site_symmetry_4
_geom_torsion_publ_flag
N1 C1 C2 C3 0.0(11) . . . . ?
C1 C2 C3 C4 -0.4(11) . . . . ?
C1 C2 C3 C6 -179.4(8) . . . . ?
C2 C3 C4 C5 0.8(11) . . . . ?
C6 C3 C4 C5 179.7(9) . . . . ?
C3 C4 C5 N1 -0.8(11) . . . . ?
C4 C3 C6 N2 -177.8(8) . . . . ?
C2 C3 C6 N2 1.1(13) . . . . ?
C4 C3 C6 N5 2.1(14) . . . . ?
C2 C3 C6 N5 -179.0(8) . . . . ?
C4 C5 N1 C1 0.3(12) . . . . ?
C4 C5 N1 Cu1 -178.3(6) . . . . ?
C2 C1 N1 C5 0.1(12) . . . . ?
C2 C1 N1 Cu1 178.8(6) . . . . ?
N5 C6 N2 N3 0.6(10) . . . . ?
C3 C6 N2 N3 -179.4(8) . . . . ?
C6 N2 N3 N4 -0.1(8) . . . . ?
C6 N2 N3 Cu2 -175.7(6) . . . . ?
N2 N3 N4 N5 -0.4(8) . . . . ?
Cu2 N3 N4 N5 175.5(5) . . . . ?
N2 N3 N4 Cu2 -179.9(5) . . . 4_556 ?
Cu2 N3 N4 Cu2 -4.0(8) . . . 4_556 ?
N3 N4 N5 C6 0.7(8) . . . . ?
Cu2 N4 N5 C6 -179.8(6) 4_556 . . . ?
N2 C6 N5 N4 -0.8(10) . . . . ?
C3 C6 N5 N4 179.2(8) . . . . ?
O1 Cu2 O1 Cu2 76.7(6) 4_546 . . 4_556 ?
N4 Cu2 O1 Cu2 169.3(4) 4_546 . . 4_556 ?
N3 Cu2 O1 Cu2 -3.7(4) . . . 4_556 ?
